data_2229706
loop_
_publ_author_name
'Mohamed, Shaaban K.'
'Abdelhamid, Antar A.'
'Khalilov, Ali N.'
'Gurbanov, Atash V.'
'Ng, Seik Weng'

_publ_section_title
;
 4a-Hydroxy-3,3,6,6-tetramethyl-9-[6-(3,3,6,6-tetramethyl-1,8-dioxo-2,3,4,5,6,7,8,9-octahydro-1<i>H</i>-xanthen-9-yl)pyridin-2-yl]-2,3,4,4a,5,6,7,8,9,9a-decahydro-1<i>H</i>-xanthene-1,8-dione
 ethanol hemisolvate hemihydrate
;
_journal_coeditor_code IM2271
_journal_issue 4
_journal_name_full 'Acta Crystallographica Section E'
_journal_page_first o850
_journal_page_last o851
_journal_paper_doi 10.1107/S1600536811008658
_journal_volume 67
_journal_year 2011
_chemical_formula_iupac 'C39 H47 N O7, 0.5C2 H6 O, 0.5H2 O'
_chemical_formula_moiety 'C39 H47 N O7, 0.5(C2 H6 O), 0.5(H2 O)'
_chemical_formula_sum 'C40 H51 N O8'
_chemical_formula_weight 673.82
_chemical_name_systematic
;
4a-Hydroxy-3,3,6,6-tetramethyl-9-[6-(3,3,6,6-tetramethyl-1,8-dioxo-
2,3,4,5,6,7,8,9-octahydro-1<i>H</i>-xanthen-9-yl)pyridin-2-yl]-
2,3,4,4a,5,6,7,8,9,9a-decahydro-1<i>H</i>-xanthene-1,8-dione
ethanol hemisolvate hemihydrate
;
_space_group_IT_number 14
_symmetry_cell_setting monoclinic
_symmetry_space_group_name_Hall '-P 2yn'
_symmetry_space_group_name_H-M 'P 1 21/n 1'
_atom_sites_solution_hydrogens geom
_atom_sites_solution_primary direct
_atom_sites_solution_secondary difmap
_audit_creation_method SHELXL-97
_cell_angle_alpha 90.00
_cell_angle_beta 101.113(3)
_cell_angle_gamma 90.00
_cell_formula_units_Z 4
_cell_length_a 14.9739(5)
_cell_length_b 16.3416(4)
_cell_length_c 15.3412(4)
_cell_measurement_reflns_used 7177
_cell_measurement_temperature 100(2)
_cell_measurement_theta_max 29.2
_cell_measurement_theta_min 2.5
_cell_volume 3683.56(18)
_computing_cell_refinement 'CrysAlis PRO (Agilent, 2010)'
_computing_data_collection 'CrysAlis PRO (Agilent, 2010)'
_computing_data_reduction 'CrysAlis PRO (Agilent, 2010)'
_computing_molecular_graphics 'X-SEED (Barbour, 2001)'
_computing_publication_material 'publCIF (Westrip, 2010)'
_computing_structure_refinement 'SHELXL97 (Sheldrick, 2008)'
_computing_structure_solution 'SHELXS97 (Sheldrick, 2008)'
_diffrn_ambient_temperature 100(2)
_diffrn_detector_area_resol_mean 10.4041
_diffrn_measured_fraction_theta_full 0.985
_diffrn_measured_fraction_theta_max 0.985
_diffrn_measurement_device_type 'Agilent SuperNova Dual diffractometer with an Atlas detector'
_diffrn_measurement_method \w
_diffrn_radiation_monochromator Mirror
_diffrn_radiation_source 'SuperNova (Mo) X-ray Source'
_diffrn_radiation_type MoK\a
_diffrn_radiation_wavelength 0.71073
_diffrn_reflns_av_R_equivalents 0.0564
_diffrn_reflns_av_sigmaI/netI 0.0596
_diffrn_reflns_limit_h_max 19
_diffrn_reflns_limit_h_min -19
_diffrn_reflns_limit_k_max 21
_diffrn_reflns_limit_k_min -21
_diffrn_reflns_limit_l_max 19
_diffrn_reflns_limit_l_min -19
_diffrn_reflns_number 32212
_diffrn_reflns_theta_full 27.50
_diffrn_reflns_theta_max 27.50
_diffrn_reflns_theta_min 2.46
_diffrn_standards_decay_% 0
_diffrn_standards_interval_count 0
_diffrn_standards_interval_time 0
_diffrn_standards_number 0
_exptl_absorpt_coefficient_mu 0.084
_exptl_absorpt_correction_T_max 0.9917
_exptl_absorpt_correction_T_min 0.9834
_exptl_absorpt_correction_type multi-scan
_exptl_absorpt_process_details '(CrysAlis PRO; Agilent, 2010)'
_exptl_crystal_colour Colorless
_exptl_crystal_density_diffrn 1.215
_exptl_crystal_density_method 'not measured'
_exptl_crystal_description Block
_exptl_crystal_F_000 1448
_exptl_crystal_size_max 0.20
_exptl_crystal_size_mid 0.15
_exptl_crystal_size_min 0.10
_refine_diff_density_max 0.856
_refine_diff_density_min -0.433
_refine_ls_extinction_method none
_refine_ls_goodness_of_fit_ref 0.994
_refine_ls_hydrogen_treatment constr
_refine_ls_matrix_type full
_refine_ls_number_parameters 472
_refine_ls_number_reflns 8332
_refine_ls_number_restraints 33
_refine_ls_restrained_S_all 1.002
_refine_ls_R_factor_all 0.1186
_refine_ls_R_factor_gt 0.0786
_refine_ls_shift/su_max 0.001
_refine_ls_shift/su_mean 0.001
_refine_ls_structure_factor_coef Fsqd
_refine_ls_weighting_details 'calc w=1/[\s^2^(Fo^2^)+(0.1170P)^2^+4.4589P] where P=(Fo^2^+2Fc^2^)/3'
_refine_ls_weighting_scheme calc
_refine_ls_wR_factor_gt 0.2089
_refine_ls_wR_factor_ref 0.2466
_reflns_number_gt 5349
_reflns_number_total 8332
_reflns_threshold_expression I>2\s(I)
_cod_data_source_file im2271.cif
_cod_data_source_block I
_cod_original_sg_symbol_H-M 'P 21/n'
_cod_database_code 2229706
_cod_database_fobs_code 2229706

loop_
_symmetry_equiv_pos_as_xyz
'x, y, z'
'x+1/2, -y+1/2, z+1/2'
'-x, -y, -z'
'-x-1/2, y-1/2, -z-1/2'

loop_
_atom_site_type_symbol
_atom_site_label
_atom_site_fract_x
_atom_site_fract_y
_atom_site_fract_z
_atom_site_U_iso_or_equiv
_atom_site_adp_type
_atom_site_calc_flag
_atom_site_refinement_flags
_atom_site_occupancy
_atom_site_disorder_assembly
_atom_site_disorder_group
O O1 0.75927(15) 0.77336(14) 0.87079(15) 0.0395(5) Uani d . 1 . .
O O2 0.77541(18) 0.46119(15) 0.93769(19) 0.0547(7) Uani d . 1 . .
O O3 0.98264(13) 0.59879(12) 0.79452(13) 0.0308(5) Uani d . 1 . .
O O4 0.60599(15) 0.70975(13) 0.48043(14) 0.0380(5) Uani d . 1 . .
O O5 0.86434(13) 0.54279(12) 0.48832(13) 0.0321(5) Uani d . 1 . .
O O6 0.87367(14) 0.50643(13) 0.63467(12) 0.0326(5) Uani d . 1 . .
H H6 0.8350 0.5344 0.6546 0.049 Uiso calc R 1 . .
O O7 0.64466(15) 0.46546(15) 0.38099(14) 0.0411(6) Uani d . 1 . .
N N1 0.73745(16) 0.58234(14) 0.69454(15) 0.0282(5) Uani d . 1 . .
C C1 0.6656(2) 0.57624(17) 0.62681(18) 0.0282(6) Uani d . 1 . .
C C2 0.5773(2) 0.58455(18) 0.6405(2) 0.0326(7) Uani d . 1 . .
H H2 0.5272 0.5802 0.5922 0.039 Uiso calc R 1 . .
C C3 0.5630(2) 0.59941(18) 0.7260(2) 0.0340(7) Uani d . 1 . .
H H3 0.5029 0.6048 0.7369 0.041 Uiso calc R 1 . .
C C4 0.6369(2) 0.60629(18) 0.79493(19) 0.0312(6) Uani d . 1 . .
H H4 0.6286 0.6169 0.8537 0.037 Uiso calc R 1 . .
C C5 0.7238(2) 0.59743(16) 0.77669(18) 0.0274(6) Uani d . 1 . .
C C6 0.8084(2) 0.60758(18) 0.84914(18) 0.0297(6) Uani d . 1 . .
H H6A 0.7884 0.6177 0.9068 0.036 Uiso calc R 1 . .
C C7 0.86317(19) 0.68054(18) 0.82926(18) 0.0285(6) Uani d . 1 . .
C C8 0.8285(2) 0.76311(19) 0.84065(19) 0.0339(7) Uani d . 1 . .
C C9 0.8824(2) 0.83457(19) 0.8171(2) 0.0376(7) Uani d . 1 . .
H H9A 0.9255 0.8523 0.8710 0.045 Uiso calc R 1 . .
H H9B 0.8402 0.8806 0.7978 0.045 Uiso calc R 1 . .
C C10 0.9359(2) 0.81661(19) 0.7437(2) 0.0345(7) Uani d . 1 . .
C C11 0.9942(2) 0.74128(18) 0.7714(2) 0.0323(6) Uani d . 1 . .
H H11A 1.0212 0.7228 0.7207 0.039 Uiso calc R 1 . .
H H11B 1.0447 0.7562 0.8206 0.039 Uiso calc R 1 . .
C C12 0.9416(2) 0.67286(17) 0.80053(18) 0.0287(6) Uani d . 1 . .
C C13 0.8699(2) 0.8003(2) 0.6555(2) 0.0426(8) Uani d . 1 . .
H H13A 0.8312 0.7533 0.6624 0.064 Uiso calc R 1 . .
H H13B 0.9047 0.7885 0.6090 0.064 Uiso calc R 1 . .
H H13C 0.8317 0.8486 0.6388 0.064 Uiso calc R 1 . .
C C14 0.9966(3) 0.8890(2) 0.7313(3) 0.0466(8) Uani d . 1 . .
H H14A 1.0302 0.8765 0.6841 0.070 Uiso calc R 1 . .
H H14B 1.0397 0.8994 0.7869 0.070 Uiso calc R 1 . .
H H14C 0.9588 0.9377 0.7150 0.070 Uiso calc R 1 . .
C C15 0.9490(2) 0.53201(17) 0.83130(18) 0.0297(6) Uani d . 1 . .
C C16 1.0129(2) 0.46121(19) 0.8363(2) 0.0386(7) Uani d . 1 . .
H H16A 1.0694 0.4744 0.8791 0.046 Uiso calc R 1 . .
H H16B 1.0293 0.4533 0.7774 0.046 Uiso calc R 1 . .
C C17 0.9737(2) 0.38063(18) 0.86477(19) 0.0327(7) Uani d . 1 . .
C C18 0.9207(3) 0.3984(2) 0.9381(2) 0.0445(8) Uani d . 1 . .
H H18A 0.8910 0.3474 0.9525 0.053 Uiso calc R 1 . .
H H18B 0.9638 0.4159 0.9922 0.053 Uiso calc R 1 . .
C C19 0.8487(2) 0.4640(2) 0.9131(2) 0.0422(8) Uani d . 1 . .
C C20 0.8707(2) 0.53404(18) 0.8603(2) 0.0326(7) Uani d . 1 . .
C C21 0.9099(3) 0.3420(2) 0.7854(2) 0.0520(9) Uani d . 1 . .
H H21A 0.8845 0.2912 0.8043 0.078 Uiso calc R 1 . .
H H21B 0.9441 0.3299 0.7385 0.078 Uiso calc R 1 . .
H H21C 0.8604 0.3801 0.7627 0.078 Uiso calc R 1 . .
C C22 1.0509(3) 0.3204(2) 0.9000(3) 0.0536(9) Uani d . 1 . .
H H22A 1.0251 0.2696 0.9184 0.080 Uiso calc R 1 . .
H H22B 1.0918 0.3447 0.9510 0.080 Uiso calc R 1 . .
H H22C 1.0850 0.3084 0.8530 0.080 Uiso calc R 1 . .
C C23 0.68419(19) 0.55711(18) 0.53536(18) 0.0285(6) Uani d . 1 . .
H H23 0.6233 0.5521 0.4952 0.034 Uiso calc R 1 . .
C C24 0.73411(19) 0.62459(17) 0.49690(17) 0.0281(6) Uani d . 1 . .
C C25 0.6849(2) 0.70053(18) 0.47057(18) 0.0309(6) Uani d . 1 . .
C C26 0.7338(2) 0.76777(19) 0.4303(2) 0.0378(7) Uani d . 1 . .
H H26A 0.7685 0.8016 0.4788 0.045 Uiso calc R 1 . .
H H26B 0.6880 0.8035 0.3936 0.045 Uiso calc R 1 . .
C C27 0.7992(2) 0.7355(2) 0.3726(2) 0.0379(7) Uani d . 1 . .
C C28 0.8633(2) 0.6738(2) 0.4273(2) 0.0362(7) Uani d . 1 . .
H H28A 0.8976 0.6448 0.3876 0.043 Uiso calc R 1 . .
H H28B 0.9078 0.7038 0.4721 0.043 Uiso calc R 1 . .
C C29 0.8159(2) 0.61251(18) 0.47347(18) 0.0305(6) Uani d . 1 . .
C C30 0.7455(2) 0.6935(2) 0.2894(2) 0.0445(8) Uani d . 1 . .
H H30A 0.7878 0.6725 0.2534 0.067 Uiso calc R 1 . .
H H30B 0.7041 0.7331 0.2546 0.067 Uiso calc R 1 . .
H H30C 0.7101 0.6481 0.3071 0.067 Uiso calc R 1 . .
C C31 0.8551(3) 0.8054(2) 0.3445(3) 0.0561(10) Uani d . 1 . .
H H31A 0.8959 0.7839 0.3071 0.084 Uiso calc R 1 . .
H H31B 0.8911 0.8313 0.3974 0.084 Uiso calc R 1 . .
H H31C 0.8141 0.8460 0.3108 0.084 Uiso calc R 1 . .
C C32 0.83760(19) 0.48220(18) 0.54872(17) 0.0285(6) Uani d . 1 . .
C C33 0.8842(2) 0.40358(18) 0.53108(18) 0.0309(6) Uani d . 1 . .
H H33A 0.8793 0.3647 0.5794 0.037 Uiso calc R 1 . .
H H33B 0.9496 0.4154 0.5350 0.037 Uiso calc R 1 . .
C C34 0.8488(2) 0.36018(19) 0.44159(19) 0.0327(7) Uani d . 1 . .
C C35 0.7443(2) 0.35343(19) 0.42789(19) 0.0334(7) Uani d . 1 . .
H H35A 0.7202 0.3318 0.3677 0.040 Uiso calc R 1 . .
H H35B 0.7280 0.3143 0.4716 0.040 Uiso calc R 1 . .
C C36 0.70108(19) 0.43421(19) 0.43842(18) 0.0304(6) Uani d . 1 . .
C C37 0.73304(19) 0.47546(17) 0.52916(18) 0.0274(6) Uani d . 1 . .
H H37 0.7160 0.4383 0.5751 0.033 Uiso calc R 1 . .
C C38 0.8758(2) 0.4055(2) 0.36336(19) 0.0386(7) Uani d . 1 . .
H H38A 0.9422 0.4105 0.3731 0.058 Uiso calc R 1 . .
H H38B 0.8483 0.4602 0.3584 0.058 Uiso calc R 1 . .
H H38C 0.8540 0.3749 0.3084 0.058 Uiso calc R 1 . .
C C39 0.8886(2) 0.2740(2) 0.4475(2) 0.0439(8) Uani d . 1 . .
H H39A 0.9551 0.2772 0.4570 0.066 Uiso calc R 1 . .
H H39B 0.8654 0.2446 0.3922 0.066 Uiso calc R 1 . .
H H39C 0.8707 0.2449 0.4974 0.066 Uiso calc R 1 . .
O O8 0.6847(5) 0.5515(5) 1.0826(5) 0.096(2) Uani d PDU 0.50 A 1
H H8 0.7121 0.5738 1.0460 0.144 Uiso calc PR 0.50 A 1
C C40 0.6036(6) 0.5124(5) 1.0356(7) 0.074(3) Uani d PDU 0.50 A 1
H H40A 0.5750 0.4790 1.0766 0.089 Uiso calc PR 0.50 A 1
H H40B 0.6177 0.4765 0.9880 0.089 Uiso calc PR 0.50 A 1
C C41 0.5423(5) 0.5800(5) 0.9973(5) 0.064(2) Uani d PDU 0.50 A 1
H H41A 0.4830 0.5732 1.0144 0.096 Uiso calc PR 0.50 A 1
H H41B 0.5345 0.5789 0.9324 0.096 Uiso calc PR 0.50 A 1
H H41C 0.5690 0.6324 1.0197 0.096 Uiso calc PR 0.50 A 1
O O1W 0.6247(9) 0.5082(11) 1.0029(9) 0.078(4) Uani d PU 0.25 B 2
H H1W1 0.6624 0.4918 0.9727 0.117 Uiso d PR 0.25 B 2
H H1W2 0.6507 0.5083 1.0566 0.117 Uiso d PR 0.25 B 2
O O2W 0.7207(11) 0.5105(9) 1.1478(11) 0.091(4) Uani d PU 0.25 C 3
H H2W1 0.7566 0.4944 1.1155 0.137 Uiso d PR 0.25 C 3
H H2W2 0.6707 0.5210 1.1144 0.137 Uiso d PR 0.25 C 3

loop_
_atom_site_aniso_label
_atom_site_aniso_U_11
_atom_site_aniso_U_22
_atom_site_aniso_U_33
_atom_site_aniso_U_12
_atom_site_aniso_U_13
_atom_site_aniso_U_23
O1 0.0376(12) 0.0404(12) 0.0439(13) 0.0042(10) 0.0165(10) -0.0086(10)
O2 0.0532(16) 0.0476(14) 0.0728(18) 0.0005(12) 0.0356(14) 0.0096(13)
O3 0.0303(11) 0.0325(11) 0.0312(10) 0.0032(9) 0.0101(8) -0.0008(8)
O4 0.0400(13) 0.0392(12) 0.0359(12) 0.0082(10) 0.0104(10) 0.0027(9)
O5 0.0295(11) 0.0369(11) 0.0309(10) 0.0003(9) 0.0087(8) -0.0005(9)
O6 0.0322(11) 0.0419(12) 0.0230(10) 0.0057(9) 0.0033(8) -0.0079(8)
O7 0.0338(12) 0.0557(14) 0.0305(11) 0.0056(10) -0.0020(9) -0.0054(10)
N1 0.0300(13) 0.0304(12) 0.0259(12) -0.0014(10) 0.0095(10) -0.0014(9)
C1 0.0305(15) 0.0270(14) 0.0289(14) 0.0005(12) 0.0107(12) 0.0019(11)
C2 0.0323(15) 0.0357(16) 0.0304(15) 0.0005(13) 0.0079(12) 0.0008(12)
C3 0.0291(15) 0.0375(16) 0.0386(16) 0.0042(13) 0.0148(13) -0.0001(13)
C4 0.0325(16) 0.0337(15) 0.0300(14) 0.0002(13) 0.0127(12) -0.0031(12)
C5 0.0322(15) 0.0236(13) 0.0282(14) 0.0004(11) 0.0105(12) -0.0022(11)
C6 0.0318(15) 0.0341(15) 0.0255(13) 0.0005(12) 0.0118(12) -0.0038(11)
C7 0.0304(15) 0.0314(15) 0.0244(13) 0.0020(12) 0.0070(11) -0.0045(11)
C8 0.0360(16) 0.0387(17) 0.0268(14) 0.0025(14) 0.0058(12) -0.0078(12)
C9 0.0413(18) 0.0320(16) 0.0399(17) 0.0016(14) 0.0084(14) -0.0076(13)
C10 0.0361(17) 0.0331(16) 0.0351(16) -0.0007(13) 0.0087(13) -0.0029(13)
C11 0.0288(15) 0.0347(16) 0.0334(15) -0.0034(13) 0.0059(12) -0.0039(12)
C12 0.0322(15) 0.0309(15) 0.0228(13) 0.0010(12) 0.0049(11) -0.0026(11)
C13 0.047(2) 0.0476(19) 0.0332(16) 0.0042(16) 0.0072(14) 0.0022(14)
C14 0.047(2) 0.0356(17) 0.062(2) -0.0022(15) 0.0220(17) -0.0054(16)
C15 0.0332(15) 0.0315(15) 0.0255(13) 0.0003(12) 0.0084(12) -0.0034(11)
C16 0.0405(18) 0.0355(17) 0.0430(17) 0.0058(14) 0.0159(14) 0.0005(14)
C17 0.0374(16) 0.0311(15) 0.0286(14) 0.0028(13) 0.0041(12) -0.0017(12)
C18 0.050(2) 0.0440(19) 0.0396(18) -0.0028(16) 0.0101(15) 0.0018(15)
C19 0.0433(19) 0.0430(19) 0.0413(18) -0.0036(15) 0.0108(15) -0.0030(15)
C20 0.0329(16) 0.0305(15) 0.0364(16) 0.0007(13) 0.0118(13) -0.0018(12)
C21 0.064(2) 0.044(2) 0.047(2) 0.0032(18) 0.0071(18) -0.0043(16)
C22 0.058(2) 0.048(2) 0.053(2) 0.0054(18) 0.0094(18) 0.0054(17)
C23 0.0258(14) 0.0355(15) 0.0254(13) 0.0010(12) 0.0080(11) -0.0003(11)
C24 0.0298(15) 0.0315(15) 0.0233(13) -0.0018(12) 0.0059(11) -0.0009(11)
C25 0.0357(17) 0.0342(16) 0.0229(13) -0.0003(13) 0.0055(12) -0.0026(11)
C26 0.0424(18) 0.0342(16) 0.0344(16) -0.0017(14) 0.0017(14) 0.0023(13)
C27 0.0355(17) 0.0427(18) 0.0340(16) -0.0074(14) 0.0034(13) 0.0069(13)
C28 0.0330(16) 0.0424(18) 0.0330(15) -0.0071(14) 0.0058(13) 0.0008(13)
C29 0.0296(15) 0.0346(15) 0.0256(13) -0.0023(13) 0.0011(11) -0.0004(12)
C30 0.0446(19) 0.061(2) 0.0281(15) -0.0014(17) 0.0065(14) 0.0048(15)
C31 0.057(2) 0.054(2) 0.058(2) -0.0138(19) 0.0138(19) 0.0176(18)
C32 0.0297(15) 0.0347(15) 0.0209(13) -0.0004(12) 0.0046(11) -0.0006(11)
C33 0.0315(15) 0.0360(16) 0.0248(13) 0.0033(13) 0.0042(11) -0.0033(12)
C34 0.0328(16) 0.0399(17) 0.0253(14) 0.0025(13) 0.0052(12) -0.0075(12)
C35 0.0348(16) 0.0392(17) 0.0258(14) -0.0024(13) 0.0051(12) -0.0079(12)
C36 0.0252(14) 0.0397(16) 0.0274(14) -0.0057(13) 0.0081(12) -0.0025(12)
C37 0.0281(14) 0.0316(14) 0.0243(13) 0.0001(12) 0.0092(11) 0.0000(11)
C38 0.0388(17) 0.053(2) 0.0253(14) 0.0007(15) 0.0095(13) -0.0090(13)
C39 0.049(2) 0.0436(19) 0.0370(17) 0.0084(16) 0.0018(15) -0.0129(14)
O8 0.125(6) 0.082(5) 0.095(5) 0.025(4) 0.055(5) -0.013(4)
C40 0.081(7) 0.077(6) 0.071(6) 0.019(5) 0.033(5) 0.012(5)
C41 0.080(5) 0.059(4) 0.060(4) 0.014(4) 0.035(4) 0.014(4)
O1W 0.047(6) 0.141(9) 0.055(6) 0.037(6) 0.034(5) 0.035(6)
O2W 0.105(8) 0.077(7) 0.091(8) -0.021(6) 0.016(7) -0.007(6)

loop_
_atom_type_symbol
_atom_type_description
_atom_type_scat_dispersion_real
_atom_type_scat_dispersion_imag
_atom_type_scat_source
C C 0.0033 0.0016 'International Tables Vol C Tables 4.2.6.8 and 6.1.1.4'
H H 0.0000 0.0000 'International Tables Vol C Tables 4.2.6.8 and 6.1.1.4'
N N 0.0061 0.0033 'International Tables Vol C Tables 4.2.6.8 and 6.1.1.4'
O O 0.0106 0.0060 'International Tables Vol C Tables 4.2.6.8 and 6.1.1.4'

loop_
_geom_angle_atom_site_label_1
_geom_angle_atom_site_label_2
_geom_angle_atom_site_label_3
_geom_angle_site_symmetry_1
_geom_angle_site_symmetry_3
_geom_angle
_geom_angle_publ_flag
C15 O3 C12 . . 118.1(2) ?
C29 O5 C32 . . 118.4(2) ?
C32 O6 H6 . . 109.5 ?
C5 N1 C1 . . 119.7(2) ?
N1 C1 C2 . . 121.3(3) ?
N1 C1 C23 . . 117.9(2) ?
C2 C1 C23 . . 120.8(3) ?
C1 C2 C3 . . 119.1(3) ?
C1 C2 H2 . . 120.5 ?
C3 C2 H2 . . 120.5 ?
C4 C3 C2 . . 119.3(3) ?
C4 C3 H3 . . 120.3 ?
C2 C3 H3 . . 120.3 ?
C3 C4 C5 . . 118.8(3) ?
C3 C4 H4 . . 120.6 ?
C5 C4 H4 . . 120.6 ?
N1 C5 C4 . . 121.9(3) ?
N1 C5 C6 . . 116.8(2) ?
C4 C5 C6 . . 121.3(2) ?
C20 C6 C7 . . 107.6(2) ?
C20 C6 C5 . . 113.9(2) ?
C7 C6 C5 . . 110.2(2) ?
C20 C6 H6A . . 108.3 ?
C7 C6 H6A . . 108.3 ?
C5 C6 H6A . . 108.3 ?
C12 C7 C8 . . 118.6(3) ?
C12 C7 C6 . . 122.5(3) ?
C8 C7 C6 . . 118.9(2) ?
O1 C8 C7 . . 121.0(3) ?
O1 C8 C9 . . 121.1(3) ?
C7 C8 C9 . . 117.9(3) ?
C8 C9 C10 . . 114.2(2) ?
C8 C9 H9A . . 108.7 ?
C10 C9 H9A . . 108.7 ?
C8 C9 H9B . . 108.7 ?
C10 C9 H9B . . 108.7 ?
H9A C9 H9B . . 107.6 ?
C11 C10 C14 . . 109.8(3) ?
C11 C10 C9 . . 107.7(3) ?
C14 C10 C9 . . 110.6(3) ?
C11 C10 C13 . . 110.0(3) ?
C14 C10 C13 . . 108.8(3) ?
C9 C10 C13 . . 110.0(3) ?
C12 C11 C10 . . 112.6(2) ?
C12 C11 H11A . . 109.1 ?
C10 C11 H11A . . 109.1 ?
C12 C11 H11B . . 109.1 ?
C10 C11 H11B . . 109.1 ?
H11A C11 H11B . . 107.8 ?
C7 C12 O3 . . 122.7(3) ?
C7 C12 C11 . . 125.4(3) ?
O3 C12 C11 . . 112.0(2) ?
C10 C13 H13A . . 109.5 ?
C10 C13 H13B . . 109.5 ?
H13A C13 H13B . . 109.5 ?
C10 C13 H13C . . 109.5 ?
H13A C13 H13C . . 109.5 ?
H13B C13 H13C . . 109.5 ?
C10 C14 H14A . . 109.5 ?
C10 C14 H14B . . 109.5 ?
H14A C14 H14B . . 109.5 ?
C10 C14 H14C . . 109.5 ?
H14A C14 H14C . . 109.5 ?
H14B C14 H14C . . 109.5 ?
C20 C15 O3 . . 122.4(3) ?
C20 C15 C16 . . 126.8(3) ?
O3 C15 C16 . . 110.8(2) ?
C15 C16 C17 . . 113.6(3) ?
C15 C16 H16A . . 108.8 ?
C17 C16 H16A . . 108.8 ?
C15 C16 H16B . . 108.8 ?
C17 C16 H16B . . 108.8 ?
H16A C16 H16B . . 107.7 ?
C18 C17 C21 . . 109.4(3) ?
C18 C17 C22 . . 109.0(3) ?
C21 C17 C22 . . 109.1(3) ?
C18 C17 C16 . . 109.1(3) ?
C21 C17 C16 . . 109.9(3) ?
C22 C17 C16 . . 110.2(3) ?
C19 C18 C17 . . 113.2(3) ?
C19 C18 H18A . . 108.9 ?
C17 C18 H18A . . 108.9 ?
C19 C18 H18B . . 108.9 ?
C17 C18 H18B . . 108.9 ?
H18A C18 H18B . . 107.8 ?
O2 C19 C20 . . 120.3(3) ?
O2 C19 C18 . . 121.9(3) ?
C20 C19 C18 . . 117.7(3) ?
C15 C20 C19 . . 117.9(3) ?
C15 C20 C6 . . 123.1(3) ?
C19 C20 C6 . . 118.7(3) ?
C17 C21 H21A . . 109.5 ?
C17 C21 H21B . . 109.5 ?
H21A C21 H21B . . 109.5 ?
C17 C21 H21C . . 109.5 ?
H21A C21 H21C . . 109.5 ?
H21B C21 H21C . . 109.5 ?
C17 C22 H22A . . 109.5 ?
C17 C22 H22B . . 109.5 ?
H22A C22 H22B . . 109.5 ?
C17 C22 H22C . . 109.5 ?
H22A C22 H22C . . 109.5 ?
H22B C22 H22C . . 109.5 ?
C24 C23 C1 . . 113.8(2) ?
C24 C23 C37 . . 109.4(2) ?
C1 C23 C37 . . 114.3(2) ?
C24 C23 H23 . . 106.2 ?
C1 C23 H23 . . 106.2 ?
C37 C23 H23 . . 106.2 ?
C29 C24 C25 . . 118.9(3) ?
C29 C24 C23 . . 122.4(3) ?
C25 C24 C23 . . 117.8(2) ?
O4 C25 C24 . . 121.1(3) ?
O4 C25 C26 . . 120.8(3) ?
C24 C25 C26 . . 118.2(3) ?
C25 C26 C27 . . 113.4(3) ?
C25 C26 H26A . . 108.9 ?
C27 C26 H26A . . 108.9 ?
C25 C26 H26B . . 108.9 ?
C27 C26 H26B . . 108.9 ?
H26A C26 H26B . . 107.7 ?
C31 C27 C28 . . 109.2(3) ?
C31 C27 C30 . . 109.1(3) ?
C28 C27 C30 . . 109.6(3) ?
C31 C27 C26 . . 110.6(3) ?
C28 C27 C26 . . 108.2(2) ?
C30 C27 C26 . . 110.0(3) ?
C29 C28 C27 . . 113.6(3) ?
C29 C28 H28A . . 108.8 ?
C27 C28 H28A . . 108.8 ?
C29 C28 H28B . . 108.8 ?
C27 C28 H28B . . 108.8 ?
H28A C28 H28B . . 107.7 ?
O5 C29 C24 . . 124.3(3) ?
O5 C29 C28 . . 111.1(3) ?
C24 C29 C28 . . 124.6(3) ?
C27 C30 H30A . . 109.5 ?
C27 C30 H30B . . 109.5 ?
H30A C30 H30B . . 109.5 ?
C27 C30 H30C . . 109.5 ?
H30A C30 H30C . . 109.5 ?
H30B C30 H30C . . 109.5 ?
C27 C31 H31A . . 109.5 ?
C27 C31 H31B . . 109.5 ?
H31A C31 H31B . . 109.5 ?
C27 C31 H31C . . 109.5 ?
H31A C31 H31C . . 109.5 ?
H31B C31 H31C . . 109.5 ?
O6 C32 O5 . . 107.8(2) ?
O6 C32 C33 . . 107.8(2) ?
O5 C32 C33 . . 105.7(2) ?
O6 C32 C37 . . 113.7(2) ?
O5 C32 C37 . . 108.5(2) ?
C33 C32 C37 . . 113.0(2) ?
C32 C33 C34 . . 117.3(2) ?
C32 C33 H33A . . 108.0 ?
C34 C33 H33A . . 108.0 ?
C32 C33 H33B . . 108.0 ?
C34 C33 H33B . . 108.0 ?
H33A C33 H33B . . 107.2 ?
C39 C34 C38 . . 109.6(3) ?
C39 C34 C35 . . 108.4(3) ?
C38 C34 C35 . . 110.0(2) ?
C39 C34 C33 . . 107.9(2) ?
C38 C34 C33 . . 112.2(3) ?
C35 C34 C33 . . 108.6(2) ?
C36 C35 C34 . . 111.8(2) ?
C36 C35 H35A . . 109.3 ?
C34 C35 H35A . . 109.3 ?
C36 C35 H35B . . 109.3 ?
C34 C35 H35B . . 109.3 ?
H35A C35 H35B . . 107.9 ?
O7 C36 C35 . . 123.4(3) ?
O7 C36 C37 . . 121.7(3) ?
C35 C36 C37 . . 114.8(2) ?
C23 C37 C36 . . 111.6(2) ?
C23 C37 C32 . . 113.9(2) ?
C36 C37 C32 . . 109.6(2) ?
C23 C37 H37 . . 107.1 ?
C36 C37 H37 . . 107.1 ?
C32 C37 H37 . . 107.1 ?
C34 C38 H38A . . 109.5 ?
C34 C38 H38B . . 109.5 ?
H38A C38 H38B . . 109.5 ?
C34 C38 H38C . . 109.5 ?
H38A C38 H38C . . 109.5 ?
H38B C38 H38C . . 109.5 ?
C34 C39 H39A . . 109.5 ?
C34 C39 H39B . . 109.5 ?
H39A C39 H39B . . 109.5 ?
C34 C39 H39C . . 109.5 ?
H39A C39 H39C . . 109.5 ?
H39B C39 H39C . . 109.5 ?
O8 C40 C41 . . 105.4(6) ?
O8 C40 H40A . . 110.7 ?
C41 C40 H40A . . 110.7 ?
O8 C40 H40B . . 110.7 ?
C41 C40 H40B . . 110.7 ?
H40A C40 H40B . . 108.8 ?
H1W1 O1W H1W2 . . 108.0 ?
H2W1 O2W H2W2 . . 107.4 ?

loop_
_geom_bond_atom_site_label_1
_geom_bond_atom_site_label_2
_geom_bond_site_symmetry_2
_geom_bond_distance
_geom_bond_publ_flag
O1 C8 . 1.226(4) ?
O2 C19 . 1.228(4) ?
O3 C15 . 1.369(3) ?
O3 C12 . 1.369(3) ?
O4 C25 . 1.230(4) ?
O5 C29 . 1.346(4) ?
O5 C32 . 1.464(3) ?
O6 C32 . 1.383(3) ?
O6 H6 . 0.8400 ?
O7 C36 . 1.210(4) ?
N1 C5 . 1.338(3) ?
N1 C1 . 1.347(4) ?
C1 C2 . 1.385(4) ?
C1 C23 . 1.514(4) ?
C2 C3 . 1.391(4) ?
C2 H2 . 0.9500 ?
C3 C4 . 1.380(4) ?
C3 H3 . 0.9500 ?
C4 C5 . 1.390(4) ?
C4 H4 . 0.9500 ?
C5 C6 . 1.525(4) ?
C6 C20 . 1.511(4) ?
C6 C7 . 1.511(4) ?
C6 H6A . 1.0000 ?
C7 C12 . 1.337(4) ?
C7 C8 . 1.468(4) ?
C8 C9 . 1.502(5) ?
C9 C10 . 1.531(4) ?
C9 H9A . 0.9900 ?
C9 H9B . 0.9900 ?
C10 C11 . 1.521(4) ?
C10 C14 . 1.526(5) ?
C10 C13 . 1.538(4) ?
C11 C12 . 1.486(4) ?
C11 H11A . 0.9900 ?
C11 H11B . 0.9900 ?
C13 H13A . 0.9800 ?
C13 H13B . 0.9800 ?
C13 H13C . 0.9800 ?
C14 H14A . 0.9800 ?
C14 H14B . 0.9800 ?
C14 H14C . 0.9800 ?
C15 C20 . 1.332(4) ?
C15 C16 . 1.495(4) ?
C16 C17 . 1.539(4) ?
C16 H16A . 0.9900 ?
C16 H16B . 0.9900 ?
C17 C18 . 1.525(4) ?
C17 C21 . 1.531(5) ?
C17 C22 . 1.536(5) ?
C18 C19 . 1.516(5) ?
C18 H18A . 0.9900 ?
C18 H18B . 0.9900 ?
C19 C20 . 1.475(4) ?
C21 H21A . 0.9800 ?
C21 H21B . 0.9800 ?
C21 H21C . 0.9800 ?
C22 H22A . 0.9800 ?
C22 H22B . 0.9800 ?
C22 H22C . 0.9800 ?
C23 C24 . 1.514(4) ?
C23 C37 . 1.533(4) ?
C23 H23 . 1.0000 ?
C24 C29 . 1.356(4) ?
C24 C25 . 1.460(4) ?
C25 C26 . 1.516(4) ?
C26 C27 . 1.535(5) ?
C26 H26A . 0.9900 ?
C26 H26B . 0.9900 ?
C27 C31 . 1.527(5) ?
C27 C28 . 1.527(4) ?
C27 C30 . 1.533(5) ?
C28 C29 . 1.484(4) ?
C28 H28A . 0.9900 ?
C28 H28B . 0.9900 ?
C30 H30A . 0.9800 ?
C30 H30B . 0.9800 ?
C30 H30C . 0.9800 ?
C31 H31A . 0.9800 ?
C31 H31B . 0.9800 ?
C31 H31C . 0.9800 ?
C32 C33 . 1.511(4) ?
C32 C37 . 1.540(4) ?
C33 C34 . 1.545(4) ?
C33 H33A . 0.9900 ?
C33 H33B . 0.9900 ?
C34 C39 . 1.524(4) ?
C34 C38 . 1.529(4) ?
C34 C35 . 1.543(4) ?
C35 C36 . 1.492(4) ?
C35 H35A . 0.9900 ?
C35 H35B . 0.9900 ?
C36 C37 . 1.538(4) ?
C37 H37 . 1.0000 ?
C38 H38A . 0.9800 ?
C38 H38B . 0.9800 ?
C38 H38C . 0.9800 ?
C39 H39A . 0.9800 ?
C39 H39B . 0.9800 ?
C39 H39C . 0.9800 ?
O8 C40 . 1.437(5) ?
O8 H8 . 0.8400 ?
C40 C41 . 1.482(5) ?
C40 H40A . 0.9900 ?
C40 H40B . 0.9900 ?
C41 H41A . 0.9800 ?
C41 H41B . 0.9800 ?
C41 H41C . 0.9800 ?
O1W H1W1 . 0.8400 ?
O1W H1W2 . 0.8401 ?
O2W H2W1 . 0.8399 ?
O2W H2W2 . 0.8399 ?

loop_
_geom_hbond_atom_site_label_D
_geom_hbond_atom_site_label_H
_geom_hbond_atom_site_label_A
_geom_hbond_site_symmetry_A
_geom_hbond_distance_DH
_geom_hbond_distance_HA
_geom_hbond_distance_DA
_geom_hbond_angle_DHA
_geom_hbond_publ_flag
O6 H6 N1 . 0.84 1.86 2.695(3) 171 yes

loop_
_geom_torsion_atom_site_label_1
_geom_torsion_atom_site_label_2
_geom_torsion_atom_site_label_3
_geom_torsion_atom_site_label_4
_geom_torsion_site_symmetry_1
_geom_torsion_site_symmetry_2
_geom_torsion_site_symmetry_3
_geom_torsion_site_symmetry_4
_geom_torsion
_geom_torsion_publ_flag
C5 N1 C1 C2 . . . . -0.6(4) ?
C5 N1 C1 C23 . . . . -178.6(2) ?
N1 C1 C2 C3 . . . . -0.1(4) ?
C23 C1 C2 C3 . . . . 177.9(3) ?
C1 C2 C3 C4 . . . . 0.6(4) ?
C2 C3 C4 C5 . . . . -0.5(4) ?
C1 N1 C5 C4 . . . . 0.7(4) ?
C1 N1 C5 C6 . . . . -177.1(2) ?
C3 C4 C5 N1 . . . . -0.1(4) ?
C3 C4 C5 C6 . . . . 177.6(3) ?
N1 C5 C6 C20 . . . . -58.6(3) ?
C4 C5 C6 C20 . . . . 123.5(3) ?
N1 C5 C6 C7 . . . . 62.4(3) ?
C4 C5 C6 C7 . . . . -115.4(3) ?
C20 C6 C7 C12 . . . . 18.4(4) ?
C5 C6 C7 C12 . . . . -106.3(3) ?
C20 C6 C7 C8 . . . . -162.5(2) ?
C5 C6 C7 C8 . . . . 72.8(3) ?
C12 C7 C8 O1 . . . . -176.5(3) ?
C6 C7 C8 O1 . . . . 4.3(4) ?
C12 C7 C8 C9 . . . . 1.5(4) ?
C6 C7 C8 C9 . . . . -177.7(3) ?
O1 C8 C9 C10 . . . . -152.5(3) ?
C7 C8 C9 C10 . . . . 29.5(4) ?
C8 C9 C10 C11 . . . . -53.7(3) ?
C8 C9 C10 C14 . . . . -173.7(3) ?
C8 C9 C10 C13 . . . . 66.2(3) ?
C14 C10 C11 C12 . . . . 169.5(3) ?
C9 C10 C11 C12 . . . . 49.0(3) ?
C13 C10 C11 C12 . . . . -70.8(3) ?
C8 C7 C12 O3 . . . . 174.8(2) ?
C6 C7 C12 O3 . . . . -6.1(4) ?
C8 C7 C12 C11 . . . . -5.4(4) ?
C6 C7 C12 C11 . . . . 173.7(3) ?
C15 O3 C12 C7 . . . . -9.6(4) ?
C15 O3 C12 C11 . . . . 170.6(2) ?
C10 C11 C12 C7 . . . . -21.8(4) ?
C10 C11 C12 O3 . . . . 158.0(2) ?
C12 O3 C15 C20 . . . . 10.3(4) ?
C12 O3 C15 C16 . . . . -167.7(2) ?
C20 C15 C16 C17 . . . . 10.2(5) ?
O3 C15 C16 C17 . . . . -171.9(2) ?
C15 C16 C17 C18 . . . . -40.3(4) ?
C15 C16 C17 C21 . . . . 79.7(3) ?
C15 C16 C17 C22 . . . . -160.0(3) ?
C21 C17 C18 C19 . . . . -66.7(4) ?
C22 C17 C18 C19 . . . . 174.1(3) ?
C16 C17 C18 C19 . . . . 53.7(4) ?
C17 C18 C19 O2 . . . . 144.4(3) ?
C17 C18 C19 C20 . . . . -37.8(4) ?
O3 C15 C20 C19 . . . . -169.2(3) ?
C16 C15 C20 C19 . . . . 8.4(5) ?
O3 C15 C20 C6 . . . . 4.9(5) ?
C16 C15 C20 C6 . . . . -177.5(3) ?
O2 C19 C20 C15 . . . . -176.4(3) ?
C18 C19 C20 C15 . . . . 5.7(4) ?
O2 C19 C20 C6 . . . . 9.3(5) ?
C18 C19 C20 C6 . . . . -168.6(3) ?
C7 C6 C20 C15 . . . . -17.9(4) ?
C5 C6 C20 C15 . . . . 104.6(3) ?
C7 C6 C20 C19 . . . . 156.1(3) ?
C5 C6 C20 C19 . . . . -81.4(3) ?
N1 C1 C23 C24 . . . . -66.5(3) ?
C2 C1 C23 C24 . . . . 115.5(3) ?
N1 C1 C23 C37 . . . . 60.2(3) ?
C2 C1 C23 C37 . . . . -117.8(3) ?
C1 C23 C24 C29 . . . . 120.8(3) ?
C37 C23 C24 C29 . . . . -8.4(4) ?
C1 C23 C24 C25 . . . . -69.8(3) ?
C37 C23 C24 C25 . . . . 161.0(2) ?
C29 C24 C25 O4 . . . . 170.7(3) ?
C23 C24 C25 O4 . . . . 1.0(4) ?
C29 C24 C25 C26 . . . . -9.0(4) ?
C23 C24 C25 C26 . . . . -178.8(2) ?
O4 C25 C26 C27 . . . . -144.9(3) ?
C24 C25 C26 C27 . . . . 34.8(4) ?
C25 C26 C27 C31 . . . . -172.5(3) ?
C25 C26 C27 C28 . . . . -52.9(3) ?
C25 C26 C27 C30 . . . . 66.9(3) ?
C31 C27 C28 C29 . . . . 168.2(3) ?
C30 C27 C28 C29 . . . . -72.3(3) ?
C26 C27 C28 C29 . . . . 47.7(4) ?
C32 O5 C29 C24 . . . . -13.0(4) ?
C32 O5 C29 C28 . . . . 167.7(2) ?
C25 C24 C29 O5 . . . . -175.0(2) ?
C23 C24 C29 O5 . . . . -5.7(4) ?
C25 C24 C29 C28 . . . . 4.3(4) ?
C23 C24 C29 C28 . . . . 173.6(3) ?
C27 C28 C29 O5 . . . . 154.0(3) ?
C27 C28 C29 C24 . . . . -25.4(4) ?
C29 O5 C32 O6 . . . . -81.2(3) ?
C29 O5 C32 C33 . . . . 163.7(2) ?
C29 O5 C32 C37 . . . . 42.3(3) ?
O6 C32 C33 C34 . . . . 174.6(2) ?
O5 C32 C33 C34 . . . . -70.4(3) ?
C37 C32 C33 C34 . . . . 48.1(3) ?
C32 C33 C34 C39 . . . . -166.4(3) ?
C32 C33 C34 C38 . . . . 72.7(3) ?
C32 C33 C34 C35 . . . . -49.1(3) ?
C39 C34 C35 C36 . . . . 169.2(2) ?
C38 C34 C35 C36 . . . . -70.9(3) ?
C33 C34 C35 C36 . . . . 52.2(3) ?
C34 C35 C36 O7 . . . . 122.1(3) ?
C34 C35 C36 C37 . . . . -58.4(3) ?
C24 C23 C37 C36 . . . . -85.7(3) ?
C1 C23 C37 C36 . . . . 145.3(2) ?
C24 C23 C37 C32 . . . . 39.0(3) ?
C1 C23 C37 C32 . . . . -89.9(3) ?
O7 C36 C37 C23 . . . . 0.6(4) ?
C35 C36 C37 C23 . . . . -178.8(2) ?
O7 C36 C37 C32 . . . . -126.5(3) ?
C35 C36 C37 C32 . . . . 54.1(3) ?
O6 C32 C37 C23 . . . . 64.0(3) ?
O5 C32 C37 C23 . . . . -55.9(3) ?
C33 C32 C37 C23 . . . . -172.8(2) ?
O6 C32 C37 C36 . . . . -170.2(2) ?
O5 C32 C37 C36 . . . . 69.9(3) ?
C33 C32 C37 C36 . . . . -46.9(3) ?
